data_1004082
loop_
_publ_author_name
'Benachenhou, F'
'Mairesse, G'
'Nowogrocki, G'
'Thomas, D'

_publ_section_title
;
Structural studies of Cs-K-Bi mixed chlorides relation to the crystal
structures of A~2~ B M X~6~, A~3~ M X~6~ and A~2~ M X~6~
;
_journal_coden_ASTM JSSCBI
_journal_name_full 'Journal of Solid State Chemistry'
_journal_page_first 13
_journal_page_last 26
_journal_paper_doi 10.1016/0022-4596(86)90085-X
_journal_volume 65
_journal_year 1986
_chemical_formula_structural 'Cs3 Bi Cl6'
_chemical_formula_sum 'Bi Cl6 Cs3'
_chemical_name_systematic 'Tricaesium bismuth hexachloride'
_space_group_IT_number 15
_symmetry_cell_setting monoclinic
_symmetry_Int_Tables_number 15
_symmetry_space_group_name_Hall '-C 2yc'
_symmetry_space_group_name_H-M 'C 1 2/c 1'
_cell_angle_alpha 90
_cell_angle_beta 99.70(11)
_cell_angle_gamma 90
_cell_formula_units_Z 8
_cell_length_a 27.017(17)
_cell_length_b 8.252(8)
_cell_length_c 13.121(10)
_cell_volume 2883.4
_refine_ls_R_factor_all 0.069
_cod_database_code 1004082

loop_
_symmetry_equiv_pos_as_xyz
x,y,z
-x,y,1/2-z
-x,-y,-z
x,-y,1/2+z
1/2+x,1/2+y,z
1/2-x,1/2+y,1/2-z
1/2-x,1/2-y,-z
1/2+x,1/2-y,1/2+z

loop_
_atom_site_aniso_label
_atom_site_aniso_U_11
_atom_site_aniso_U_12
_atom_site_aniso_U_13
_atom_site_aniso_U_22
_atom_site_aniso_U_23
_atom_site_aniso_U_33
Bi1 0.029(3) -0.003(1) 0.007(2) 0.026(1) 0.002(1) 0.023(1)
Bi2 0.025(3) 0. 0.007(2) 0.026(1) 0. 0.020(1)
Cs1 0.057(3) 0.015(1) 0.019(2) 0.082(2) 0.024(2) 0.053(2)
Cs2 0.036(3) -0.001(1) 0.012(2) 0.038(1) -0.003(1) 0.052(2)
Cs3 0.039(3) 0.003(1) 0.005(2) 0.033(1) -0.003(1) 0.041(2)
Cl1 0.043(3) -0.002(4) 0.010(3) 0.040(5) -0.004(4) 0.035(5)
Cl2 0.072(7) -0.029(6) 0.023(5) 0.054(6) -0.003(5) 0.040(6)
Cl3 0.065(7) 0.026(6) 0.009(5) 0.056(6) 0.012(5) 0.046(6)
Cl4 0.051(7) 0.009(4) 0.016(5) 0.046(6) -0.006(5) 0.047(6)
Cl5 0.051(7) 0.003(6) 0.003(3) 0.090(8) -0.002(5) 0.027(5)
Cl6 0.039(7) 0.001(4) 0.016(5) 0.047(6) 0.017(5) 0.058(7)

loop_
_atom_site_label
_atom_site_type_symbol
_atom_site_symmetry_multiplicity
_atom_site_Wyckoff_symbol
_atom_site_fract_x
_atom_site_fract_y
_atom_site_fract_z
_atom_site_occupancy
_atom_site_attached_hydrogens
_atom_site_calc_flag
Bi1 Bi3+ 4 d 0.25 0.25 0.5 1. 0 d
Bi2 Bi3+ 4 e 0. 0.7835(2) 0.25 1. 0 d
Cs1 Cs1+ 8 f 0.0496(1) 0.7444(4) 0.9317(2) 1. 0 d
Cs2 Cs1+ 8 f 0.1614(1) 0.8133(3) 0.2982(2) 1. 0 d
Cs3 Cs1+ 8 f 0.3462(1) 0.1863(3) 0.8546(2) 1. 0 d
Cl1 Cl1- 8 f 0.2492(3) 0.3890(11) 0.6871(7) 1. 0 d
Cl2 Cl1- 8 f 0.3235(2) 0.4548(13) 0.4639(8) 1. 0 d
Cl3 Cl1- 8 f 0.3269(4) 0.0549(14) 0.5813(8) 1. 0 d
Cl4 Cl1- 8 f 0.0572(4) 0.5536(12) 0.1815(8) 1. 0 d
Cl5 Cl1- 8 f -0.0583(4) 0.7739(16) 0.0641(7) 1. 0 d
Cl6 Cl1- 8 f 0.0576(4) 0.0263(12) 0.1928(9) 1. 0 d

loop_
_atom_type_symbol
_atom_type_oxidation_number
Bi3+ 3.000
Cs1+ 1.000
Cl1- -1.000
